data_7218855
loop_
_publ_author_name
'Wang, Chih-Chieh'
'Sheu, Gia-Bin'
'Ke, Szu-Yu'
'Shin, Chi-Yang'
'Cheng, Yu-Jen'
'Chen, Yi-Ting'
'Cho, Chia-Hsing'
'Ho, Mei-Lin'
'Chen, Wen-Tin'
'Liao, Ru-Hsio'
'Lee, Gene-Hsiang'
'Sheu, Hwo-Shuenn'

_publ_section_title
;
 A 3D porous supramolecular architecture via \p--\p assembly of 2D
 metal--organic frameworks (MOFs): structure-versus-luminescence
 reversibility and gas adsorption properties
;
_journal_issue 6
_journal_name_full CrystEngComm
_journal_page_first 1264
_journal_paper_doi 10.1039/C4CE01849D
_journal_volume 17
_journal_year 2015
_chemical_formula_sum 'C18 H12 N2 O4 S2 Zn'
_chemical_formula_weight 449.79
_chemical_name_systematic
; 
 ? 
;
_space_group_IT_number 2
_symmetry_cell_setting triclinic
_symmetry_space_group_name_Hall '-P 1'
_symmetry_space_group_name_H-M 'P -1'
_atom_sites_solution_hydrogens geom
_atom_sites_solution_primary direct
_atom_sites_solution_secondary difmap
_audit_creation_method SHELXL-97
_audit_update_record
;
2014-10-29 deposited with the CCDC.
2014-11-20 downloaded from the CCDC.
;
_cell_angle_alpha 66.363(1)
_cell_angle_beta 82.283(1)
_cell_angle_gamma 68.217(1)
_cell_formula_units_Z 2
_cell_length_a 9.6705(5)
_cell_length_b 11.6246(6)
_cell_length_c 11.7082(6)
_cell_measurement_temperature 393(2)
_cell_volume 1119.50(10)
_computing_cell_refinement 'Bruker SMART'
_computing_data_collection 'Bruker SMART'
_computing_data_reduction 'Bruker SAINT'
_computing_molecular_graphics 'Bruker SHELXTL'
_computing_publication_material 'Bruker SHELXTL'
_computing_structure_refinement 'SHELXL-97 (Sheldrick, 1997)'
_computing_structure_solution 'SHELXS-97 (Sheldrick, 1990)'
_diffrn_ambient_temperature 393(2)
_diffrn_measured_fraction_theta_full 0.970
_diffrn_measured_fraction_theta_max 0.970
_diffrn_measurement_device_type 'CCD area detector'
_diffrn_measurement_method 'phi and omega scans'
_diffrn_radiation_monochromator graphite
_diffrn_radiation_source 'fine-focus sealed tube'
_diffrn_radiation_type MoK\a
_diffrn_radiation_wavelength 0.71073
_diffrn_reflns_av_R_equivalents 0.0276
_diffrn_reflns_av_sigmaI/netI 0.0314
_diffrn_reflns_limit_h_max 12
_diffrn_reflns_limit_h_min -12
_diffrn_reflns_limit_k_max 15
_diffrn_reflns_limit_k_min -15
_diffrn_reflns_limit_l_max 15
_diffrn_reflns_limit_l_min -15
_diffrn_reflns_number 12281
_diffrn_reflns_theta_full 27.50
_diffrn_reflns_theta_max 27.50
_diffrn_reflns_theta_min 1.90
_exptl_absorpt_coefficient_mu 1.306
_exptl_absorpt_correction_T_max 0.9321
_exptl_absorpt_correction_T_min 0.8164
_exptl_absorpt_correction_type multi-scan
_exptl_crystal_colour colorless
_exptl_crystal_density_diffrn 1.334
_exptl_crystal_density_method 'not measured'
_exptl_crystal_description block
_exptl_crystal_F_000 456
_exptl_crystal_size_max 0.16
_exptl_crystal_size_mid 0.09
_exptl_crystal_size_min 0.05
_refine_diff_density_max 0.409
_refine_diff_density_min -0.356
_refine_diff_density_rms 0.081
_refine_ls_extinction_method none
_refine_ls_goodness_of_fit_ref 1.083
_refine_ls_hydrogen_treatment constr
_refine_ls_matrix_type full
_refine_ls_number_parameters 245
_refine_ls_number_reflns 4988
_refine_ls_number_restraints 0
_refine_ls_restrained_S_all 1.083
_refine_ls_R_factor_all 0.0444
_refine_ls_R_factor_gt 0.0383
_refine_ls_shift/su_max 0.003
_refine_ls_shift/su_mean 0.000
_refine_ls_structure_factor_coef Fsqd
_refine_ls_weighting_details 'calc w=1/[\s^2^(Fo^2^)+(0.0705P)^2^+0.0339P] where P=(Fo^2^+2Fc^2^)/3'
_refine_ls_weighting_scheme calc
_refine_ls_wR_factor_gt 0.1070
_refine_ls_wR_factor_ref 0.1135
_reflns_number_gt 4209
_reflns_number_total 4988
_reflns_threshold_expression >2sigma(I)
_cod_data_source_file c4ce01849d2.cif
_cod_data_source_block ht13509
_cod_depositor_comments
;
The following automatic conversions were performed:

'_symmetry_cell_setting' value 'Triclinic' changed to 'triclinic'
according to
/usr/data/users/saulius/crontab/automatic-downloads/rss-feeds/RSC/lib/dictionaries/cif_core.dic
dictionary named 'cif_core.dic' version 2.4.2 from 2011-04-26.

Automatic conversion script
Id: cif_fix_values 2935 2014-11-11 08:27:57Z andrius 

 Adding full bibliography for 7218854--7218856.cif.
;
_cod_original_cell_volume 1119.5(1)
_cod_original_sg_symbol_H-M P-1
_cod_database_code 7218855

loop_
_symmetry_equiv_pos_as_xyz
'x, y, z'
'-x, -y, -z'

loop_
_atom_site_label
_atom_site_type_symbol
_atom_site_fract_x
_atom_site_fract_y
_atom_site_fract_z
_atom_site_U_iso_or_equiv
_atom_site_adp_type
_atom_site_occupancy
_atom_site_symmetry_multiplicity
_atom_site_calc_flag
_atom_site_refinement_flags
Zn1 Zn -0.55467(2) 1.20898(2) 1.27940(2) 0.04921(11) Uani 1 1 d .
S1 S -0.76000(9) 0.70255(8) 1.34099(7) 0.0800(2) Uani 1 1 d .
S2 S -0.56721(10) 0.55737(7) 1.32511(6) 0.0814(2) Uani 1 1 d .
O1 O -0.35472(16) 1.09283(16) 1.35112(16) 0.0630(4) Uani 1 1 d .
O2 O -0.3208(2) 1.28101(17) 1.31692(18) 0.0789(5) Uani 1 1 d .
O3 O -0.67421(18) 1.27880(17) 1.39964(17) 0.0693(4) Uani 1 1 d .
O4 O -0.8327(2) 1.3895(2) 1.24294(19) 0.0995(7) Uani 1 1 d .
N1 N -0.62029(19) 1.05376(18) 1.28818(16) 0.0533(4) Uani 1 1 d .
N2 N -0.4765(2) 0.7006(2) 0.90781(18) 0.0594(4) Uani 1 1 d .
C1 C -0.5355(3) 0.9279(2) 1.3535(2) 0.0620(5) Uani 1 1 d .
H1 H -0.4473 0.9139 1.3890 0.074 Uiso 1 1 calc R
C2 C -0.5705(3) 0.8179(2) 1.3713(2) 0.0672(6) Uani 1 1 d .
H2 H -0.5083 0.7321 1.4186 0.081 Uiso 1 1 calc R
C3 C -0.6996(3) 0.8371(2) 1.3180(2) 0.0573(5) Uani 1 1 d .
C4 C -0.7908(3) 0.9671(3) 1.2521(2) 0.0658(6) Uani 1 1 d .
H4 H -0.8800 0.9835 1.2166 0.079 Uiso 1 1 calc R
C5 C -0.7479(3) 1.0719(2) 1.2399(2) 0.0628(6) Uani 1 1 d .
H5 H -0.8104 1.1590 1.1962 0.075 Uiso 1 1 calc R
C6 C -0.6119(3) 0.7438(4) 0.9501(3) 0.1153(15) Uani 1 1 d .
H6 H -0.6880 0.8060 0.8927 0.138 Uiso 1 1 calc R
C7 C -0.6459(3) 0.7016(5) 1.0744(3) 0.1166(14) Uani 1 1 d .
H7 H -0.7436 0.7330 1.0991 0.140 Uiso 1 1 calc R
C8 C -0.5376(3) 0.6146(2) 1.1607(2) 0.0642(6) Uani 1 1 d .
C9 C -0.3987(3) 0.5675(3) 1.1187(2) 0.0837(8) Uani 1 1 d .
H9 H -0.3213 0.5052 1.1748 0.100 Uiso 1 1 calc R
C10 C -0.3725(3) 0.6122(2) 0.9925(2) 0.0757(7) Uani 1 1 d .
H10 H -0.2764 0.5783 0.9658 0.091 Uiso 1 1 calc R
C11 C -0.0871(2) 0.9364(2) 1.48409(18) 0.0494(4) Uani 1 1 d .
H11 H -0.1456 0.8934 1.4732 0.059 Uiso 1 1 calc R
C12 C -0.13312(19) 1.07560(18) 1.43088(17) 0.0441(4) Uani 1 1 d .
C13 C -0.0439(2) 1.13884(19) 1.44720(18) 0.0490(4) Uani 1 1 d .
H13 H -0.0728 1.2318 1.4117 0.059 Uiso 1 1 calc R
C14 C -0.2787(2) 1.1584(2) 1.36010(18) 0.0509(4) Uani 1 1 d .
C15 C -0.8674(3) 1.4011(3) 1.5499(2) 0.0694(6) Uani 1 1 d .
H15 H -0.7777 1.3338 1.5846 0.083 Uiso 1 1 calc R
C16 C -0.9035(2) 1.4340(2) 1.4277(2) 0.0533(5) Uani 1 1 d .
C17 C -1.0369(3) 1.5331(3) 1.3785(2) 0.0697(6) Uani 1 1 d .
H17 H -1.0633 1.5562 1.2966 0.084 Uiso 1 1 calc R
C18 C -0.7986(3) 1.3645(2) 1.3486(2) 0.0615(5) Uani 1 1 d .

loop_
_atom_site_aniso_label
_atom_site_aniso_U_11
_atom_site_aniso_U_22
_atom_site_aniso_U_33
_atom_site_aniso_U_23
_atom_site_aniso_U_13
_atom_site_aniso_U_12
Zn1 0.04314(15) 0.04586(16) 0.05592(16) -0.02195(11) 0.00123(10) -0.01001(11)
S1 0.1034(5) 0.0865(5) 0.0834(4) -0.0486(4) 0.0401(4) -0.0645(4)
S2 0.1294(6) 0.0609(4) 0.0618(4) -0.0259(3) 0.0251(4) -0.0470(4)
O1 0.0449(7) 0.0623(9) 0.0816(10) -0.0288(8) -0.0095(7) -0.0134(7)
O2 0.0713(11) 0.0517(9) 0.0935(13) -0.0105(9) -0.0251(9) -0.0096(8)
O3 0.0549(9) 0.0615(9) 0.0906(12) -0.0417(9) 0.0147(8) -0.0099(8)
O4 0.0942(15) 0.1110(17) 0.0789(13) -0.0529(12) 0.0131(11) -0.0063(12)
N1 0.0493(9) 0.0501(9) 0.0612(10) -0.0236(8) 0.0013(7) -0.0157(8)
N2 0.0552(10) 0.0640(11) 0.0573(10) -0.0254(9) 0.0055(8) -0.0183(9)
C1 0.0579(12) 0.0523(12) 0.0748(14) -0.0233(11) -0.0082(10) -0.0160(10)
C2 0.0734(15) 0.0490(12) 0.0758(15) -0.0211(11) -0.0026(12) -0.0193(11)
C3 0.0693(13) 0.0618(13) 0.0555(11) -0.0307(10) 0.0179(10) -0.0353(11)
C4 0.0625(13) 0.0783(16) 0.0678(14) -0.0311(12) 0.0011(11) -0.0330(12)
C5 0.0580(13) 0.0587(13) 0.0689(14) -0.0215(11) -0.0066(10) -0.0177(11)
C6 0.0601(16) 0.192(4) 0.0673(17) -0.056(2) 0.0016(13) -0.008(2)
C7 0.0669(17) 0.205(4) 0.0727(18) -0.068(2) 0.0177(15) -0.031(2)
C8 0.0884(17) 0.0590(13) 0.0580(12) -0.0278(11) 0.0163(12) -0.0386(13)
C9 0.0903(19) 0.0581(14) 0.0644(15) -0.0032(12) 0.0055(13) -0.0083(13)
C10 0.0700(15) 0.0586(14) 0.0644(14) -0.0095(11) 0.0113(12) -0.0046(12)
C11 0.0445(10) 0.0477(10) 0.0591(11) -0.0205(9) 0.0046(8) -0.0208(8)
C12 0.0383(9) 0.0448(10) 0.0453(9) -0.0158(8) 0.0047(7) -0.0131(7)
C13 0.0486(10) 0.0391(9) 0.0548(11) -0.0146(8) 0.0023(8) -0.0147(8)
C14 0.0439(10) 0.0532(11) 0.0499(10) -0.0187(9) 0.0010(8) -0.0121(9)
C15 0.0494(12) 0.0661(14) 0.0754(15) -0.0303(12) 0.0010(10) 0.0020(10)
C16 0.0477(10) 0.0464(10) 0.0672(13) -0.0275(10) 0.0124(9) -0.0155(9)
C17 0.0604(13) 0.0759(16) 0.0645(14) -0.0344(12) 0.0018(10) -0.0068(12)
C18 0.0589(13) 0.0555(12) 0.0748(15) -0.0333(11) 0.0208(11) -0.0223(11)

loop_
_atom_type_symbol
_atom_type_description
_atom_type_scat_dispersion_real
_atom_type_scat_dispersion_imag
_atom_type_scat_source
C C 0.0033 0.0016 'International Tables Vol C Tables 4.2.6.8 and 6.1.1.4'
H H 0.0000 0.0000 'International Tables Vol C Tables 4.2.6.8 and 6.1.1.4'
N N 0.0061 0.0033 'International Tables Vol C Tables 4.2.6.8 and 6.1.1.4'
O O 0.0106 0.0060 'International Tables Vol C Tables 4.2.6.8 and 6.1.1.4'
S S 0.1246 0.1234 'International Tables Vol C Tables 4.2.6.8 and 6.1.1.4'
Zn Zn 0.2839 1.4301 'International Tables Vol C Tables 4.2.6.8 and 6.1.1.4'

loop_
_geom_angle_atom_site_label_1
_geom_angle_atom_site_label_2
_geom_angle_atom_site_label_3
_geom_angle
_geom_angle_site_symmetry_1
_geom_angle_site_symmetry_3
O3 Zn1 O1 109.02(7) . .
O3 Zn1 N2 132.03(7) . 2_477
O1 Zn1 N2 105.38(7) . 2_477
O3 Zn1 N1 106.14(7) . .
O1 Zn1 N1 95.45(7) . .
N2 Zn1 N1 102.72(7) 2_477 .
C3 S1 S2 102.73(8) . .
C8 S2 S1 102.85(10) . .
C14 O1 Zn1 112.69(13) . .
C18 O3 Zn1 108.95(15) . .
C5 N1 C1 117.1(2) . .
C5 N1 Zn1 124.26(15) . .
C1 N1 Zn1 118.47(14) . .
C6 N2 C10 116.1(2) . .
C6 N2 Zn1 117.03(18) . 2_477
C10 N2 Zn1 126.53(16) . 2_477
N1 C1 C2 123.9(2) . .
C1 C2 C3 118.6(2) . .
C2 C3 C4 118.4(2) . .
C2 C3 S1 122.35(19) . .
C4 C3 S1 119.10(17) . .
C5 C4 C3 119.2(2) . .
N1 C5 C4 122.7(2) . .
N2 C6 C7 123.4(3) . .
C8 C7 C6 120.0(3) . .
C7 C8 C9 117.2(2) . .
C7 C8 S2 124.0(2) . .
C9 C8 S2 118.7(2) . .
C8 C9 C10 119.8(3) . .
N2 C10 C9 123.3(2) . .
C13 C11 C12 120.94(18) 2_578 .
C13 C12 C11 118.96(17) . .
C13 C12 C14 119.79(17) . .
C11 C12 C14 121.22(17) . .
C11 C13 C12 120.09(18) 2_578 .
O2 C14 O1 123.25(19) . .
O2 C14 C12 120.91(19) . .
O1 C14 C12 115.82(18) . .
C17 C15 C16 120.9(2) 2_388 .
C17 C16 C15 118.6(2) . .
C17 C16 C18 120.2(2) . .
C15 C16 C18 121.1(2) . .
C16 C17 C15 120.5(2) . 2_388
O4 C18 O3 122.7(2) . .
O4 C18 C16 121.2(2) . .
O3 C18 C16 116.1(2) . .

loop_
_geom_bond_atom_site_label_1
_geom_bond_atom_site_label_2
_geom_bond_distance
_geom_bond_site_symmetry_2
Zn1 O3 1.9390(16) .
Zn1 O1 1.9637(15) .
Zn1 N2 2.0518(19) 2_477
Zn1 N1 2.0863(17) .
S1 C3 1.777(2) .
S1 S2 2.0449(11) .
S2 C8 1.788(2) .
O1 C14 1.278(3) .
O2 C14 1.224(3) .
O3 C18 1.274(3) .
O4 C18 1.214(3) .
N1 C5 1.337(3) .
N1 C1 1.334(3) .
N2 C6 1.323(3) .
N2 C10 1.317(3) .
N2 Zn1 2.0519(19) 2_477
C1 C2 1.372(3) .
C2 C3 1.374(3) .
C3 C4 1.384(3) .
C4 C5 1.377(3) .
C6 C7 1.373(4) .
C7 C8 1.348(4) .
C8 C9 1.357(4) .
C9 C10 1.377(4) .
C11 C13 1.380(3) 2_578
C11 C12 1.392(3) .
C12 C13 1.396(3) .
C12 C14 1.505(3) .
C13 C11 1.380(3) 2_578
C15 C17 1.388(3) 2_388
C15 C16 1.382(3) .
C16 C17 1.374(3) .
C16 C18 1.510(3) .
C17 C15 1.388(3) 2_388
